data_7240164
loop_
_publ_author_name
'Zhu, Zhi-An'
'He, Yu-Cong'
'Lv, Yang-Yang'
'Feng, Jiang-He'
'Zhou, Jian'

_publ_section_title
;
 Synthesis, structure, and electronic properties of the Li11RbGd4Te6O30
 single crystal
;
_journal_issue 19
_journal_name_full 'RSC Advances'
_journal_page_first 11450
_journal_page_last 11454
_journal_paper_doi 10.1039/C9RA10163B
_journal_volume 10
_journal_year 2020
_chemical_formula_sum 'Gd12 Li33 O90 Rb3 Te18'
_chemical_formula_weight 6109.23
_space_group_crystal_system trigonal
_space_group_IT_number 167
_space_group_name_Hall '-R 3 2"c'
_space_group_name_H-M_alt 'R -3 c :H'
_atom_sites_solution_hydrogens none
_atom_sites_solution_primary none
_atom_sites_solution_secondary none
_audit_creation_method SHELXL-2018/3
_audit_update_record
;
2020-02-19 deposited with the CCDC.	2020-03-16 downloaded from the CCDC.
;
_cell_angle_alpha 90
_cell_angle_beta 90
_cell_angle_gamma 120
_cell_formula_units_Z 2
_cell_length_a 9.3340(2)
_cell_length_b 9.3340(2)
_cell_length_c 45.4665(14)
_cell_measurement_reflns_used 5863
_cell_measurement_temperature 293(2)
_cell_measurement_theta_max 32.7140
_cell_measurement_theta_min 4.3530
_cell_volume 3430.50(15)
_computing_cell_refinement 'CrysAlisPro 1.171.39.46c (Rigaku OD, 2018)'
_computing_data_collection 'CrysAlisPro 1.171.39.46c (Rigaku OD, 2018)'
_computing_data_reduction 'CrysAlisPro 1.171.39.46c (Rigaku OD, 2018)'
_computing_molecular_graphics SHELXTL
_computing_publication_material SHELXTL
_computing_structure_refinement 'SHELXL-2018/3 (Sheldrick, 2018)'
_computing_structure_solution SHELXTL
_diffrn_ambient_temperature 293(2)
_diffrn_detector_area_resol_mean 10.3503
_diffrn_measured_fraction_theta_full 0.996
_diffrn_measured_fraction_theta_max 0.997
_diffrn_measurement_device_type 'SuperNova, Dual, Cu at home/near, Atlas'
_diffrn_measurement_method 'four-circle diffractometer'
_diffrn_radiation_type MoK\a
_diffrn_radiation_wavelength 0.71073
_diffrn_reflns_av_R_equivalents 0.0633
_diffrn_reflns_av_unetI/netI 0.0291
_diffrn_reflns_Laue_measured_fraction_full 0.996
_diffrn_reflns_Laue_measured_fraction_max 0.997
_diffrn_reflns_limit_h_max 12
_diffrn_reflns_limit_h_min -12
_diffrn_reflns_limit_k_max 11
_diffrn_reflns_limit_k_min -12
_diffrn_reflns_limit_l_max 54
_diffrn_reflns_limit_l_min -62
_diffrn_reflns_number 10785
_diffrn_reflns_point_group_measured_fraction_full 0.996
_diffrn_reflns_point_group_measured_fraction_max 0.997
_diffrn_reflns_theta_full 25.242
_diffrn_reflns_theta_max 29.116
_diffrn_reflns_theta_min 4.367
_diffrn_source 'micro-focus sealed X-ray tube'
_exptl_absorpt_coefficient_mu 21.209
_exptl_absorpt_correction_T_max 1.00000
_exptl_absorpt_correction_T_min 0.42393
_exptl_absorpt_correction_type multi-scan
_exptl_absorpt_process_details
;
CrysAlisPro 1.171.39.46c (Rigaku Oxford Diffraction, 2018)
Empirical absorption correction using spherical harmonics,
 implemented in SCALE3 ABSPACK scaling algorithm.
;
_exptl_crystal_colour colourless
_exptl_crystal_density_diffrn 5.914
_exptl_crystal_density_meas ?
_exptl_crystal_density_method none
_exptl_crystal_description bulk
_exptl_crystal_F_000 5268
_exptl_crystal_preparation 'Magnetic properties'
_exptl_crystal_recrystallization_method 'From the Melt'
_exptl_crystal_size_max 0.178
_exptl_crystal_size_mid 0.149
_exptl_crystal_size_min 0.130
_refine_diff_density_max 1.072
_refine_diff_density_min -1.656
_refine_diff_density_rms 0.299
_refine_ls_extinction_coef 0.000681(18)
_refine_ls_extinction_expression Fc^*^=kFc[1+0.001xFc^2^\l^3^/sin(2\q)]^-1/4^
_refine_ls_extinction_method 'SHELXL-2018/3 (Sheldrick 2018)'
_refine_ls_goodness_of_fit_ref 1.200
_refine_ls_hydrogen_treatment none
_refine_ls_matrix_type full
_refine_ls_number_parameters 82
_refine_ls_number_reflns 1032
_refine_ls_number_restraints 0
_refine_ls_restrained_S_all 1.200
_refine_ls_R_factor_all 0.0200
_refine_ls_R_factor_gt 0.0190
_refine_ls_shift/su_max 0.002
_refine_ls_shift/su_mean 0.000
_refine_ls_structure_factor_coef Fsqd
_refine_ls_weighting_details 'w=1/[\s^2^(Fo^2^)+(0.0120P)^2^+18.8403P] where P=(Fo^2^+2Fc^2^)/3'
_refine_ls_weighting_scheme calc
_refine_ls_wR_factor_gt 0.0452
_refine_ls_wR_factor_ref 0.0456
_reflns_Friedel_coverage 0.000
_reflns_number_gt 994
_reflns_number_total 1032
_reflns_threshold_expression 'I > 2\s(I)'
_cod_data_source_file c9ra10163b2.cif
_cod_data_source_block Li11RbGd4Te6O30
_cod_depositor_comments
;
The following automatic conversions were performed:

data item '_exptl_crystal_density_meas' value 'none' was changed to
'?' -- the value is perceived as not measured.

Automatic conversion script
Id: cif_fix_values 7556 2019-12-06 15:28:31Z antanas 

 Adding full bibliography for 7240164.cif.
;
_cod_original_cell_volume 3430.50(18)
_cod_database_code 7240164
_shelx_shelxl_version_number 2018/3
_shelx_space_group_comment
;
The symmetry employed for this shelxl refinement is uniquely defined
by the following loop, which should always be used as a source of
symmetry information in preference to the above space-group names.
They are only intended as comments.
;
_oxdiff_exptl_absorpt_empirical_full_min 0.636
_oxdiff_exptl_absorpt_empirical_full_max 1.701
_oxdiff_exptl_absorpt_empirical_details
;
Empirical correction (ABSPACK) includes:
- Absorption correction using spherical harmonics
- Frame scaling
;

loop_
_space_group_symop_operation_xyz
'x, y, z'
'-y, x-y, z'
'-x+y, -x, z'
'y, x, -z+1/2'
'x-y, -y, -z+1/2'
'-x, -x+y, -z+1/2'
'x+2/3, y+1/3, z+1/3'
'-y+2/3, x-y+1/3, z+1/3'
'-x+y+2/3, -x+1/3, z+1/3'
'y+2/3, x+1/3, -z+5/6'
'x-y+2/3, -y+1/3, -z+5/6'
'-x+2/3, -x+y+1/3, -z+5/6'
'x+1/3, y+2/3, z+2/3'
'-y+1/3, x-y+2/3, z+2/3'
'-x+y+1/3, -x+2/3, z+2/3'
'y+1/3, x+2/3, -z+7/6'
'x-y+1/3, -y+2/3, -z+7/6'
'-x+1/3, -x+y+2/3, -z+7/6'
'-x, -y, -z'
'y, -x+y, -z'
'x-y, x, -z'
'-y, -x, z-1/2'
'-x+y, y, z-1/2'
'x, x-y, z-1/2'
'-x+2/3, -y+1/3, -z+1/3'
'y+2/3, -x+y+1/3, -z+1/3'
'x-y+2/3, x+1/3, -z+1/3'
'-y+2/3, -x+1/3, z-1/6'
'-x+y+2/3, y+1/3, z-1/6'
'x+2/3, x-y+1/3, z-1/6'
'-x+1/3, -y+2/3, -z+2/3'
'y+1/3, -x+y+2/3, -z+2/3'
'x-y+1/3, x+2/3, -z+2/3'
'-y+1/3, -x+2/3, z+1/6'
'-x+y+1/3, y+2/3, z+1/6'
'x+1/3, x-y+2/3, z+1/6'

loop_
_atom_site_label
_atom_site_type_symbol
_atom_site_fract_x
_atom_site_fract_y
_atom_site_fract_z
_atom_site_U_iso_or_equiv
_atom_site_adp_type
_atom_site_occupancy
_atom_site_site_symmetry_order
_atom_site_calc_flag
_atom_site_refinement_flags_posn
_atom_site_refinement_flags_adp
_atom_site_refinement_flags_occupancy
_atom_site_disorder_assembly
_atom_site_disorder_group
Gd1 Gd 1.000000 1.000000 0.07707(2) 0.00529(10) Uani 1 3 d S T P . .
Gd2 Gd 1.000000 1.000000 0.15383(2) 0.00508(10) Uani 1 3 d S T P . .
Te1 Te 0.65145(3) 1.00583(3) 0.04834(2) 0.00438(10) Uani 1 1 d . . . . .
Rb1 Rb 1.000000 1.000000 0.000000 0.0119(2) Uani 1 6 d S T P . .
Li1 Li 0.666667 1.333333 0.0548(3) 0.011(2) Uani 1 3 d S T P . .
Li2 Li 0.9874(9) 1.3259(9) 0.0213(2) 0.0148(18) Uani 1 1 d . . . . .
Li3 Li 0.666667 0.6517(12) 0.083333 0.017(3) Uani 1 2 d S T P . .
O1 O 0.8863(3) 1.1287(3) 0.04814(6) 0.0079(6) Uani 1 1 d . . . . .
O2 O 0.666667 1.1476(4) 0.083333 0.0079(7) Uani 1 2 d S T P . .
O3 O 0.666667 0.8755(4) 0.083333 0.0066(7) Uani 1 2 d S T P . .
O4 O 0.6078(3) 1.1432(3) 0.02483(6) 0.0090(5) Uani 1 1 d . . . . .
O5 O 0.4176(3) 0.8736(3) 0.05385(6) 0.0073(5) Uani 1 1 d . . . . .
O6 O 0.6377(3) 0.8622(3) 0.01821(6) 0.0078(5) Uani 1 1 d . . . . .

loop_
_atom_site_aniso_label
_atom_site_aniso_U_11
_atom_site_aniso_U_22
_atom_site_aniso_U_33
_atom_site_aniso_U_23
_atom_site_aniso_U_13
_atom_site_aniso_U_12
Gd1 0.00549(13) 0.00549(13) 0.00487(18) 0.000 0.000 0.00275(6)
Gd2 0.00522(12) 0.00522(12) 0.00480(18) 0.000 0.000 0.00261(6)
Te1 0.00413(14) 0.00451(14) 0.00424(16) 0.00029(8) -0.00023(8) 0.00196(9)
Rb1 0.0134(3) 0.0134(3) 0.0088(5) 0.000 0.000 0.00670(15)
Li1 0.008(3) 0.008(3) 0.015(6) 0.000 0.000 0.0042(17)
Li2 0.012(4) 0.017(4) 0.016(5) 0.005(3) 0.001(3) 0.008(3)
Li3 0.011(5) 0.022(4) 0.015(6) -0.0002(19) 0.000(4) 0.006(2)
O1 0.0039(12) 0.0084(13) 0.0098(14) 0.0018(10) -0.0008(10) 0.0018(11)
O2 0.0125(18) 0.0063(12) 0.0070(17) -0.0008(7) -0.0016(15) 0.0062(9)
O3 0.0087(18) 0.0067(12) 0.0049(17) -0.0010(7) -0.0021(14) 0.0044(9)
O4 0.0103(13) 0.0075(12) 0.0097(13) 0.0021(10) -0.0018(11) 0.0049(11)
O5 0.0020(11) 0.0064(13) 0.0110(14) 0.0006(11) 0.0000(10) 0.0002(10)
O6 0.0092(13) 0.0092(13) 0.0048(12) -0.0025(10) -0.0008(10) 0.0044(11)

loop_
_atom_type_symbol
_atom_type_description
_atom_type_scat_dispersion_real
_atom_type_scat_dispersion_imag
_atom_type_scat_source
Li Li -0.0003 0.0001 'International Tables Vol C Tables 4.2.6.8 and 6.1.1.4'
O O 0.0106 0.0060 'International Tables Vol C Tables 4.2.6.8 and 6.1.1.4'
Rb Rb -0.9393 2.9676 'International Tables Vol C Tables 4.2.6.8 and 6.1.1.4'
Te Te -0.5308 1.6751 'International Tables Vol C Tables 4.2.6.8 and 6.1.1.4'
Gd Gd -0.1653 3.9035 'International Tables Vol C Tables 4.2.6.8 and 6.1.1.4'

loop_
_geom_angle_atom_site_label_1
_geom_angle_atom_site_label_2
_geom_angle_atom_site_label_3
_geom_angle
_geom_angle_site_symmetry_1
_geom_angle_site_symmetry_3
_geom_angle_publ_flag
O5 Gd1 O5 77.05(11) 18_654 17_664 ?
O5 Gd1 O5 77.05(11) 18_654 16_554 ?
O5 Gd1 O5 77.04(11) 17_664 16_554 ?
O5 Gd1 O1 77.96(10) 18_654 . ?
O5 Gd1 O1 130.40(9) 17_664 . ?
O5 Gd1 O1 136.20(8) 16_554 . ?
O5 Gd1 O1 136.20(8) 18_654 2_765 ?
O5 Gd1 O1 77.96(10) 17_664 2_765 ?
O5 Gd1 O1 130.40(9) 16_554 2_765 ?
O1 Gd1 O1 91.98(10) . 2_765 ?
O5 Gd1 O1 130.40(9) 18_654 3_675 ?
O5 Gd1 O1 136.20(8) 17_664 3_675 ?
O5 Gd1 O1 77.96(10) 16_554 3_675 ?
O1 Gd1 O1 91.98(10) . 3_675 ?
O1 Gd1 O1 91.97(10) 2_765 3_675 ?
O5 Gd1 O3 129.97(7) 18_654 2_765 ?
O5 Gd1 O3 63.03(8) 17_664 2_765 ?
O5 Gd1 O3 66.05(8) 16_554 2_765 ?
O1 Gd1 O3 151.52(7) . 2_765 ?
O1 Gd1 O3 64.49(8) 2_765 2_765 ?
O1 Gd1 O3 74.08(9) 3_675 2_765 ?
O5 Gd1 O3 63.04(8) 18_654 . ?
O5 Gd1 O3 66.05(8) 17_664 . ?
O5 Gd1 O3 129.97(7) 16_554 . ?
O1 Gd1 O3 64.49(8) . . ?
O1 Gd1 O3 74.08(9) 2_765 . ?
O1 Gd1 O3 151.52(7) 3_675 . ?
O3 Gd1 O3 118.930(3) 2_765 . ?
O5 Gd1 O3 66.05(8) 18_654 3_675 ?
O5 Gd1 O3 129.97(7) 17_664 3_675 ?
O5 Gd1 O3 63.04(8) 16_554 3_675 ?
O1 Gd1 O3 74.08(9) . 3_675 ?
O1 Gd1 O3 151.52(7) 2_765 3_675 ?
O1 Gd1 O3 64.49(8) 3_675 3_675 ?
O3 Gd1 O3 118.930(3) 2_765 3_675 ?
O3 Gd1 O3 118.929(3) . 3_675 ?
O5 Gd1 Li3 92.37(14) 18_654 . ?
O5 Gd1 Li3 43.32(9) 17_664 . ?
O5 Gd1 Li3 120.01(10) 16_554 . ?
O1 Gd1 Li3 96.34(15) . . ?
O1 Gd1 Li3 45.96(12) 2_765 . ?
O1 Gd1 Li3 137.19(14) 3_675 . ?
O3 Gd1 Li3 79.07(18) 2_765 . ?
O3 Gd1 Li3 40.30(18) . . ?
O3 Gd1 Li3 157.59(16) 3_675 . ?
O5 Gd1 Li3 43.32(9) 18_654 3_675 ?
O5 Gd1 Li3 120.01(10) 17_664 3_675 ?
O5 Gd1 Li3 92.37(14) 16_554 3_675 ?
O1 Gd1 Li3 45.96(11) . 3_675 ?
O1 Gd1 Li3 137.20(14) 2_765 3_675 ?
O1 Gd1 Li3 96.34(15) 3_675 3_675 ?
O3 Gd1 Li3 157.58(16) 2_765 3_675 ?
O3 Gd1 Li3 79.07(18) . 3_675 ?
O3 Gd1 Li3 40.30(18) 3_675 3_675 ?
Li3 Gd1 Li3 119.214(2) . 3_675 ?
O5 Gd1 Li3 120.01(10) 18_654 2_765 ?
O5 Gd1 Li3 92.37(14) 17_664 2_765 ?
O5 Gd1 Li3 43.32(9) 16_554 2_765 ?
O1 Gd1 Li3 137.20(14) . 2_765 ?
O1 Gd1 Li3 96.34(15) 2_765 2_765 ?
O1 Gd1 Li3 45.97(12) 3_675 2_765 ?
O3 Gd1 Li3 40.30(18) 2_765 2_765 ?
O3 Gd1 Li3 157.59(16) . 2_765 ?
O3 Gd1 Li3 79.07(18) 3_675 2_765 ?
Li3 Gd1 Li3 119.214(3) . 2_765 ?
Li3 Gd1 Li3 119.213(5) 3_675 2_765 ?
O4 Gd2 O4 71.75(11) 36_565 35_545 ?
O4 Gd2 O4 71.75(11) 36_565 34_765 ?
O4 Gd2 O4 71.75(11) 35_545 34_765 ?
O4 Gd2 O6 76.51(9) 36_565 18_654 ?
O4 Gd2 O6 72.82(9) 35_545 18_654 ?
O4 Gd2 O6 138.11(9) 34_765 18_654 ?
O4 Gd2 O6 72.82(9) 36_565 16_554 ?
O4 Gd2 O6 138.10(9) 35_545 16_554 ?
O4 Gd2 O6 76.51(9) 34_765 16_554 ?
O6 Gd2 O6 119.060(19) 18_654 16_554 ?
O4 Gd2 O6 138.10(9) 36_565 17_664 ?
O4 Gd2 O6 76.51(9) 35_545 17_664 ?
O4 Gd2 O6 72.82(9) 34_765 17_664 ?
O6 Gd2 O6 119.058(19) 18_654 17_664 ?
O6 Gd2 O6 119.06(2) 16_554 17_664 ?
O4 Gd2 O5 95.52(9) 36_565 18_654 ?
O4 Gd2 O5 136.81(9) 35_545 18_654 ?
O4 Gd2 O5 144.58(9) 34_765 18_654 ?
O6 Gd2 O5 64.04(8) 18_654 18_654 ?
O6 Gd2 O5 68.11(8) 16_554 18_654 ?
O6 Gd2 O5 126.38(9) 17_664 18_654 ?
O4 Gd2 O5 144.58(9) 36_565 17_664 ?
O4 Gd2 O5 95.52(10) 35_545 17_664 ?
O4 Gd2 O5 136.80(9) 34_765 17_664 ?
O6 Gd2 O5 68.11(8) 18_654 17_664 ?
O6 Gd2 O5 126.38(9) 16_554 17_664 ?
O6 Gd2 O5 64.04(8) 17_664 17_664 ?
O5 Gd2 O5 70.92(10) 18_654 17_664 ?
O4 Gd2 O5 136.81(9) 36_565 16_554 ?
O4 Gd2 O5 144.57(9) 35_545 16_554 ?
O4 Gd2 O5 95.52(9) 34_765 16_554 ?
O6 Gd2 O5 126.38(9) 18_654 16_554 ?
O6 Gd2 O5 64.04(8) 16_554 16_554 ?
O6 Gd2 O5 68.11(8) 17_664 16_554 ?
O5 Gd2 O5 70.92(10) 18_654 16_554 ?
O5 Gd2 O5 70.92(10) 17_664 16_554 ?
O4 Gd2 Li1 42.58(7) 36_565 34_765 ?
O4 Gd2 Li1 42.58(7) 35_545 34_765 ?
O4 Gd2 Li1 42.58(7) 34_765 34_765 ?
O6 Gd2 Li1 95.60(6) 18_654 34_765 ?
O6 Gd2 Li1 95.60(6) 16_554 34_765 ?
O6 Gd2 Li1 95.60(6) 17_664 34_765 ?
O5 Gd2 Li1 137.95(6) 18_654 34_765 ?
O5 Gd2 Li1 137.94(6) 17_664 34_765 ?
O5 Gd2 Li1 137.94(6) 16_554 34_765 ?
O4 Gd2 Li2 103.92(17) 36_565 16_444 ?
O4 Gd2 Li2 56.28(17) 35_545 16_444 ?
O4 Gd2 Li2 125.31(16) 34_765 16_444 ?
O6 Gd2 Li2 39.86(13) 18_654 16_444 ?
O6 Gd2 Li2 156.55(14) 16_554 16_444 ?
O6 Gd2 Li2 79.35(14) 17_664 16_444 ?
O5 Gd2 Li2 89.48(15) 18_654 16_444 ?
O5 Gd2 Li2 45.56(18) 17_664 16_444 ?
O5 Gd2 Li2 116.33(17) 16_554 16_444 ?
Li1 Gd2 Li2 96.85(16) 34_765 16_444 ?
O4 Gd2 Li2 125.31(16) 36_565 18_754 ?
O4 Gd2 Li2 103.92(17) 35_545 18_754 ?
O4 Gd2 Li2 56.28(17) 34_765 18_754 ?
O6 Gd2 Li2 156.55(14) 18_654 18_754 ?
O6 Gd2 Li2 79.35(14) 16_554 18_754 ?
O6 Gd2 Li2 39.86(13) 17_664 18_754 ?
O5 Gd2 Li2 116.33(17) 18_654 18_754 ?
O5 Gd2 Li2 89.48(15) 17_664 18_754 ?
O5 Gd2 Li2 45.56(18) 16_554 18_754 ?
Li1 Gd2 Li2 96.85(16) 34_765 18_754 ?
Li2 Gd2 Li2 118.60(7) 16_444 18_754 ?
O4 Te1 O6 96.45(12) . . ?
O4 Te1 O1 99.51(12) . . ?
O6 Te1 O1 94.23(12) . . ?
O4 Te1 O5 86.98(12) . . ?
O6 Te1 O5 89.22(12) . . ?
O1 Te1 O5 172.24(13) . . ?
O4 Te1 O2 88.23(11) . . ?
O6 Te1 O2 175.24(11) . . ?
O1 Te1 O2 85.79(9) . . ?
O5 Te1 O2 90.19(9) . . ?
O4 Te1 O3 163.10(11) . . ?
O6 Te1 O3 98.23(12) . . ?
O1 Te1 O3 87.74(8) . . ?
O5 Te1 O3 84.88(8) . . ?
O2 Te1 O3 77.02(11) . . ?
O4 Te1 Li1 43.2(3) . . ?
O6 Te1 Li1 138.6(3) . . ?
O1 Te1 Li1 86.15(8) . . ?
O5 Te1 Li1 95.85(9) . . ?
O2 Te1 Li1 46.1(3) . . ?
O3 Te1 Li1 123.1(3) . . ?
O4 Te1 Li2 59.20(16) . 21_655 ?
O6 Te1 Li2 39.30(15) . 21_655 ?
O1 Te1 Li2 88.37(15) . 21_655 ?
O5 Te1 Li2 98.67(15) . 21_655 ?
O2 Te1 Li2 145.41(15) . 21_655 ?
O3 Te1 Li2 136.81(15) . 21_655 ?
Li1 Te1 Li2 99.5(3) . 21_655 ?
O4 Te1 Te1 125.90(9) . 18_654 ?
O6 Te1 Te1 137.12(8) . 18_654 ?
O1 Te1 Te1 85.86(9) . 18_654 ?
O5 Te1 Te1 86.88(9) . 18_654 ?
O2 Te1 Te1 38.12(8) . 18_654 ?
O3 Te1 Te1 38.89(8) . 18_654 ?
Li1 Te1 Te1 84.2(3) . 18_654 ?
Li2 Te1 Te1 172.91(13) 21_655 18_654 ?
O4 Te1 Li2 41.42(15) . 3_575 ?
O6 Te1 Li2 89.81(17) . 3_575 ?
O1 Te1 Li2 140.89(16) . 3_575 ?
O5 Te1 Li2 45.90(16) . 3_575 ?
O2 Te1 Li2 93.17(16) . 3_575 ?
O3 Te1 Li2 130.15(14) . 3_575 ?
Li1 Te1 Li2 66.18(18) . 3_575 ?
Li2 Te1 Li2 70.7(2) 21_655 3_575 ?
Te1 Te1 Li2 116.37(16) 18_654 3_575 ?
O4 Te1 Li3 76.85(11) . 2_665 ?
O6 Te1 Li3 128.35(19) . 2_665 ?
O1 Te1 Li3 137.39(19) . 2_665 ?
O5 Te1 Li3 39.92(19) . 2_665 ?
O2 Te1 Li3 51.92(15) . 2_665 ?
O3 Te1 Li3 87.45(7) . 2_665 ?
Li1 Te1 Li3 61.9(2) . 2_665 ?
Li2 Te1 Li3 122.26(14) 21_655 2_665 ?
Te1 Te1 Li3 64.82(5) 18_654 2_665 ?
Li2 Te1 Li3 51.58(16) 3_575 2_665 ?
O4 Te1 Li2 66.39(15) . . ?
O6 Te1 Li2 93.97(17) . . ?
O1 Te1 Li2 33.34(15) . . ?
O5 Te1 Li2 153.37(15) . . ?
O2 Te1 Li2 88.67(16) . . ?
O3 Te1 Li2 120.64(14) . . ?
Li1 Te1 Li2 64.85(17) . . ?
Li2 Te1 Li2 68.7(2) 21_655 . ?
Te1 Te1 Li2 107.93(16) 18_654 . ?
Li2 Te1 Li2 107.6(3) 3_575 . ?
Li3 Te1 Li2 126.7(2) 2_665 . ?
O1 Rb1 O1 180.00(13) 21_655 3_675 ?
O1 Rb1 O1 70.61(8) 21_655 19_775 ?
O1 Rb1 O1 109.39(9) 3_675 19_775 ?
O1 Rb1 O1 70.61(8) 21_655 20_565 ?
O1 Rb1 O1 109.39(9) 3_675 20_565 ?
O1 Rb1 O1 70.61(8) 19_775 20_565 ?
O1 Rb1 O1 109.39(9) 21_655 2_765 ?
O1 Rb1 O1 70.61(8) 3_675 2_765 ?
O1 Rb1 O1 109.39(8) 19_775 2_765 ?
O1 Rb1 O1 180.00(7) 20_565 2_765 ?
O1 Rb1 O1 109.40(8) 21_655 . ?
O1 Rb1 O1 70.60(8) 3_675 . ?
O1 Rb1 O1 180.0 19_775 . ?
O1 Rb1 O1 109.39(8) 20_565 . ?
O1 Rb1 O1 70.61(8) 2_765 . ?
O1 Rb1 O6 64.00(7) 21_655 . ?
O1 Rb1 O6 116.00(7) 3_675 . ?
O1 Rb1 O6 125.24(7) 19_775 . ?
O1 Rb1 O6 117.64(7) 20_565 . ?
O1 Rb1 O6 62.36(7) 2_765 . ?
O1 Rb1 O6 54.76(7) . . ?
O1 Rb1 O6 54.76(7) 21_655 21_655 ?
O1 Rb1 O6 125.24(7) 3_675 21_655 ?
O1 Rb1 O6 62.36(7) 19_775 21_655 ?
O1 Rb1 O6 116.00(7) 20_565 21_655 ?
O1 Rb1 O6 64.00(7) 2_765 21_655 ?
O1 Rb1 O6 117.64(7) . 21_655 ?
O6 Rb1 O6 66.99(4) . 21_655 ?
O1 Rb1 O6 125.24(7) 21_655 3_675 ?
O1 Rb1 O6 54.76(7) 3_675 3_675 ?
O1 Rb1 O6 117.64(7) 19_775 3_675 ?
O1 Rb1 O6 64.00(7) 20_565 3_675 ?
O1 Rb1 O6 116.00(7) 2_765 3_675 ?
O1 Rb1 O6 62.36(7) . 3_675 ?
O6 Rb1 O6 113.01(4) . 3_675 ?
O6 Rb1 O6 180.00(9) 21_655 3_675 ?
O1 Rb1 O6 116.00(7) 21_655 19_775 ?
O1 Rb1 O6 64.00(7) 3_675 19_775 ?
O1 Rb1 O6 54.76(7) 19_775 19_775 ?
O1 Rb1 O6 62.36(7) 20_565 19_775 ?
O1 Rb1 O6 117.64(7) 2_765 19_775 ?
O1 Rb1 O6 125.24(7) . 19_775 ?
O6 Rb1 O6 180.0 . 19_775 ?
O6 Rb1 O6 113.01(4) 21_655 19_775 ?
O6 Rb1 O6 66.99(4) 3_675 19_775 ?
O1 Rb1 O6 62.36(7) 21_655 20_565 ?
O1 Rb1 O6 117.64(7) 3_675 20_565 ?
O1 Rb1 O6 116.00(7) 19_775 20_565 ?
O1 Rb1 O6 54.76(7) 20_565 20_565 ?
O1 Rb1 O6 125.24(7) 2_765 20_565 ?
O1 Rb1 O6 64.00(7) . 20_565 ?
O6 Rb1 O6 66.99(4) . 20_565 ?
O6 Rb1 O6 113.01(4) 21_655 20_565 ?
O6 Rb1 O6 66.99(4) 3_675 20_565 ?
O6 Rb1 O6 113.01(4) 19_775 20_565 ?
O1 Rb1 O6 117.64(7) 21_655 2_765 ?
O1 Rb1 O6 62.36(7) 3_675 2_765 ?
O1 Rb1 O6 64.00(7) 19_775 2_765 ?
O1 Rb1 O6 125.24(7) 20_565 2_765 ?
O1 Rb1 O6 54.76(7) 2_765 2_765 ?
O1 Rb1 O6 116.00(7) . 2_765 ?
O6 Rb1 O6 113.01(4) . 2_765 ?
O6 Rb1 O6 66.99(4) 21_655 2_765 ?
O6 Rb1 O6 113.01(4) 3_675 2_765 ?
O6 Rb1 O6 66.99(4) 19_775 2_765 ?
O6 Rb1 O6 180.00(9) 20_565 2_765 ?
O4 Li1 O4 81.8(5) . 2_775 ?
O4 Li1 O4 81.8(5) . 3_575 ?
O4 Li1 O4 81.8(5) 2_775 3_575 ?
O4 Li1 O2 79.35(9) . . ?
O4 Li1 O2 121.48(9) 2_775 . ?
O4 Li1 O2 147.06(11) 3_575 . ?
O4 Li1 O2 147.06(11) . 2_775 ?
O4 Li1 O2 79.36(9) 2_775 2_775 ?
O4 Li1 O2 121.48(9) 3_575 2_775 ?
O2 Li1 O2 87.8(5) . 2_775 ?
O4 Li1 O2 121.48(9) . 3_575 ?
O4 Li1 O2 147.06(11) 2_775 3_575 ?
O4 Li1 O2 79.36(9) 3_575 3_575 ?
O2 Li1 O2 87.8(5) . 3_575 ?
O2 Li1 O2 87.8(5) 2_775 3_575 ?
O4 Li1 Li1 130.9(3) . 16_454 ?
O4 Li1 Li1 130.9(3) 2_775 16_454 ?
O4 Li1 Li1 130.9(3) 3_575 16_454 ?
O2 Li1 Li1 53.2(3) . 16_454 ?
O2 Li1 Li1 53.2(3) 2_775 16_454 ?
O2 Li1 Li1 53.2(3) 3_575 16_454 ?
O4 Li1 Te1 37.82(7) . . ?
O4 Li1 Te1 97.3(3) 2_775 . ?
O4 Li1 Te1 118.1(4) 3_575 . ?
O2 Li1 Te1 42.48(6) . . ?
O2 Li1 Te1 119.0(3) 2_775 . ?
O2 Li1 Te1 115.3(2) 3_575 . ?
Li1 Li1 Te1 95.6(3) 16_454 . ?
O4 Li1 Te1 118.1(4) . 2_775 ?
O4 Li1 Te1 37.82(7) 2_775 2_775 ?
O4 Li1 Te1 97.3(3) 3_575 2_775 ?
O2 Li1 Te1 115.3(2) . 2_775 ?
O2 Li1 Te1 42.49(6) 2_775 2_775 ?
O2 Li1 Te1 119.0(3) 3_575 2_775 ?
Li1 Li1 Te1 95.6(3) 16_454 2_775 ?
Te1 Li1 Te1 119.06(9) . 2_775 ?
O4 Li1 Te1 97.3(3) . 3_575 ?
O4 Li1 Te1 118.1(4) 2_775 3_575 ?
O4 Li1 Te1 37.82(7) 3_575 3_575 ?
O2 Li1 Te1 119.0(3) . 3_575 ?
O2 Li1 Te1 115.3(2) 2_775 3_575 ?
O2 Li1 Te1 42.48(6) 3_575 3_575 ?
Li1 Li1 Te1 95.6(3) 16_454 3_575 ?
Te1 Li1 Te1 119.06(9) . 3_575 ?
Te1 Li1 Te1 119.06(9) 2_775 3_575 ?
O4 Li1 Gd2 49.1(3) . 28_675 ?
O4 Li1 Gd2 49.1(3) 2_775 28_675 ?
O4 Li1 Gd2 49.1(3) 3_575 28_675 ?
O2 Li1 Gd2 126.8(3) . 28_675 ?
O2 Li1 Gd2 126.8(3) 2_775 28_675 ?
O2 Li1 Gd2 126.8(3) 3_575 28_675 ?
Li1 Li1 Gd2 180.0 16_454 28_675 ?
Te1 Li1 Gd2 84.4(3) . 28_675 ?
Te1 Li1 Gd2 84.4(3) 2_775 28_675 ?
Te1 Li1 Gd2 84.4(3) 3_575 28_675 ?
O4 Li1 Li3 96.50(9) . 3_675 ?
O4 Li1 Li3 75.54(11) 2_775 3_675 ?
O4 Li1 Li3 157.3(4) 3_575 3_675 ?
O2 Li1 Li3 52.65(14) . 3_675 ?
O2 Li1 Li3 52.65(14) 2_775 3_675 ?
O2 Li1 Li3 119.6(6) 3_575 3_675 ?
Li1 Li1 Li3 66.4(2) 16_454 3_675 ?
Te1 Li1 Li3 67.42(7) . 3_675 ?
Te1 Li1 Li3 63.32(7) 2_775 3_675 ?
Te1 Li1 Li3 161.9(5) 3_575 3_675 ?
Gd2 Li1 Li3 113.6(2) 28_675 3_675 ?
O1 Li2 O6 99.5(3) . 3_675 ?
O1 Li2 O6 101.9(3) . 20_565 ?
O6 Li2 O6 109.0(4) 3_675 20_565 ?
O1 Li2 O4 110.7(4) . 2_775 ?
O6 Li2 O4 140.9(4) 3_675 2_775 ?
O6 Li2 O4 88.9(3) 20_565 2_775 ?
O1 Li2 O5 102.5(4) . 2_775 ?
O6 Li2 O5 79.4(3) 3_675 2_775 ?
O6 Li2 O5 152.3(4) 20_565 2_775 ?
O4 Li2 O5 70.5(3) 2_775 2_775 ?
O1 Li2 Li3 53.8(2) . 3_675 ?
O6 Li2 Li3 94.9(4) 3_675 3_675 ?
O6 Li2 Li3 149.3(4) 20_565 3_675 ?
O4 Li2 Li3 84.2(3) 2_775 3_675 ?
O5 Li2 Li3 49.3(2) 2_775 3_675 ?
O1 Li2 Te1 131.6(4) . 20_565 ?
O6 Li2 Te1 84.8(3) 3_675 20_565 ?
O6 Li2 Te1 34.58(16) 20_565 20_565 ?
O4 Li2 Te1 92.7(3) 2_775 20_565 ?
O5 Li2 Te1 125.4(3) 2_775 20_565 ?
Li3 Li2 Te1 174.6(3) 3_675 20_565 ?
O1 Li2 Te1 113.7(4) . 2_775 ?
O6 Li2 Te1 110.6(3) 3_675 2_775 ?
O6 Li2 Te1 119.9(3) 20_565 2_775 ?
O4 Li2 Te1 34.40(14) 2_775 2_775 ?
O5 Li2 Te1 36.32(13) 2_775 2_775 ?
Li3 Li2 Te1 65.8(2) 3_675 2_775 ?
Te1 Li2 Te1 109.3(2) 20_565 2_775 ?
O1 Li2 Gd2 139.1(4) . 16_554 ?
O6 Li2 Gd2 50.90(18) 3_675 16_554 ?
O6 Li2 Gd2 113.6(3) 20_565 16_554 ?
O4 Li2 Gd2 90.3(2) 2_775 16_554 ?
O5 Li2 Gd2 50.66(16) 2_775 16_554 ?
Li3 Li2 Gd2 96.4(3) 3_675 16_554 ?
Te1 Li2 Gd2 79.22(19) 20_565 16_554 ?
Te1 Li2 Gd2 65.36(14) 2_775 16_554 ?
O1 Li2 Rb1 62.8(2) . . ?
O6 Li2 Rb1 66.2(2) 3_675 . ?
O6 Li2 Rb1 66.1(2) 20_565 . ?
O4 Li2 Rb1 150.4(3) 2_775 . ?
O5 Li2 Rb1 138.2(3) 2_775 . ?
Li3 Li2 Rb1 109.0(3) 3_675 . ?
Te1 Li2 Rb1 75.84(19) 20_565 . ?
Te1 Li2 Rb1 174.0(3) 2_775 . ?
Gd2 Li2 Rb1 113.6(2) 16_554 . ?
O1 Li2 Te1 31.31(14) . . ?
O6 Li2 Te1 128.9(3) 3_675 . ?
O6 Li2 Te1 81.2(2) 20_565 . ?
O4 Li2 Te1 87.1(2) 2_775 . ?
O5 Li2 Te1 114.7(3) 2_775 . ?
Li3 Li2 Te1 68.6(2) 3_675 . ?
Te1 Li2 Te1 115.7(2) 20_565 . ?
Te1 Li2 Te1 105.5(2) 2_775 . ?
Gd2 Li2 Te1 164.9(3) 16_554 . ?
Rb1 Li2 Te1 74.13(15) . . ?
O1 Li2 Li1 74.4(3) . . ?
O6 Li2 Li1 155.5(4) 3_675 . ?
O6 Li2 Li1 95.5(3) 20_565 . ?
O4 Li2 Li1 36.3(2) 2_775 . ?
O5 Li2 Li1 78.9(3) 2_775 . ?
Li3 Li2 Li1 62.1(3) 3_675 . ?
Te1 Li2 Li1 117.2(3) 20_565 . ?
Te1 Li2 Li1 54.13(12) 2_775 . ?
Gd2 Li2 Li1 119.5(2) 16_554 . ?
Rb1 Li2 Li1 126.8(2) . . ?
Te1 Li2 Li1 53.31(12) . . ?
O3 Li3 O5 81.2(3) . 17_664 ?
O3 Li3 O5 81.2(3) . 3_565 ?
O5 Li3 O5 162.4(6) 17_664 3_565 ?
O3 Li3 O1 89.2(3) . 16_444 ?
O5 Li3 O1 97.52(12) 17_664 16_444 ?
O5 Li3 O1 82.23(11) 3_565 16_444 ?
O3 Li3 O1 89.2(3) . 2_765 ?
O5 Li3 O1 82.23(11) 17_664 2_765 ?
O5 Li3 O1 97.52(12) 3_565 2_765 ?
O1 Li3 O1 178.3(6) 16_444 2_765 ?
O3 Li3 O2 144.50(16) . 2_765 ?
O5 Li3 O2 70.97(18) 17_664 2_765 ?
O5 Li3 O2 125.2(4) 3_565 2_765 ?
O1 Li3 O2 115.4(3) 16_444 2_765 ?
O1 Li3 O2 66.08(17) 2_765 2_765 ?
O3 Li3 O2 144.50(16) . 3_565 ?
O5 Li3 O2 125.1(4) 17_664 3_565 ?
O5 Li3 O2 70.97(18) 3_565 3_565 ?
O1 Li3 O2 66.07(17) 16_444 3_565 ?
O1 Li3 O2 115.4(3) 2_765 3_565 ?
O2 Li3 O2 71.0(3) 2_765 3_565 ?
O3 Li3 Li2 88.8(3) . 16_444 ?
O5 Li3 Li2 53.31(17) 17_664 16_444 ?
O5 Li3 Li2 126.25(19) 3_565 16_444 ?
O1 Li3 Li2 44.72(16) 16_444 16_444 ?
O1 Li3 Li2 135.23(17) 2_765 16_444 ?
O2 Li3 Li2 91.6(2) 2_765 16_444 ?
O2 Li3 Li2 90.2(2) 3_565 16_444 ?
O3 Li3 Li2 88.9(3) . 2_765 ?
O5 Li3 Li2 126.25(19) 17_664 2_765 ?
O5 Li3 Li2 53.31(17) 3_565 2_765 ?
O1 Li3 Li2 135.23(17) 16_444 2_765 ?
O1 Li3 Li2 44.72(16) 2_765 2_765 ?
O2 Li3 Li2 90.2(2) 2_765 2_765 ?
O2 Li3 Li2 91.6(2) 3_565 2_765 ?
Li2 Li3 Li2 177.7(5) 16_444 2_765 ?
O3 Li3 Gd1 57.97(17) . 16_444 ?
O5 Li3 Gd1 121.2(3) 17_664 16_444 ?
O5 Li3 Gd1 47.05(13) 3_565 16_444 ?
O1 Li3 Gd1 47.51(12) 16_444 16_444 ?
O1 Li3 Gd1 131.3(3) 2_765 16_444 ?
O2 Li3 Gd1 157.1(3) 2_765 16_444 ?
O2 Li3 Gd1 86.69(8) 3_565 16_444 ?
Li2 Li3 Gd1 83.24(18) 16_444 16_444 ?
Li2 Li3 Gd1 95.53(19) 2_765 16_444 ?
O3 Li3 Gd1 57.97(17) . . ?
O5 Li3 Gd1 47.05(13) 17_664 . ?
O5 Li3 Gd1 121.2(3) 3_565 . ?
O1 Li3 Gd1 131.3(3) 16_444 . ?
O1 Li3 Gd1 47.51(12) 2_765 . ?
O2 Li3 Gd1 86.69(8) 2_765 . ?
O2 Li3 Gd1 157.1(3) 3_565 . ?
Li2 Li3 Gd1 95.53(19) 16_444 . ?
Li2 Li3 Gd1 83.24(19) 2_765 . ?
Gd1 Li3 Gd1 115.9(3) 16_444 . ?
O3 Li3 Li1 156.4(2) . 1_545 ?
O5 Li3 Li1 112.7(3) 17_664 1_545 ?
O5 Li3 Li1 84.0(3) 3_565 1_545 ?
O1 Li3 Li1 106.9(4) 16_444 1_545 ?
O1 Li3 Li1 74.6(3) 2_765 1_545 ?
O2 Li3 Li1 41.8(2) 2_765 1_545 ?
O2 Li3 Li1 41.8(2) 3_565 1_545 ?
Li2 Li3 Li1 114.7(4) 16_444 1_545 ?
Li2 Li3 Li1 67.6(3) 2_765 1_545 ?
Gd1 Li3 Li1 121.45(14) 16_444 1_545 ?
Gd1 Li3 Li1 116.77(15) . 1_545 ?
Te1 O1 Li2 115.3(2) . . ?
Te1 O1 Li3 111.1(3) . 3_675 ?
Li2 O1 Li3 81.5(3) . 3_675 ?
Te1 O1 Gd1 111.53(12) . . ?
Li2 O1 Gd1 132.9(2) . . ?
Li3 O1 Gd1 86.5(2) 3_675 . ?
Te1 O1 Rb1 107.49(11) . . ?
Li2 O1 Rb1 79.7(3) . . ?
Li3 O1 Rb1 141.3(3) 3_675 . ?
Gd1 O1 Rb1 82.00(8) . . ?
Te1 O2 Te1 103.75(15) 18_654 . ?
Te1 O2 Li1 91.4(3) 18_654 16_454 ?
Te1 O2 Li1 164.6(3) . 16_454 ?
Te1 O2 Li1 164.6(3) 18_654 . ?
Te1 O2 Li1 91.4(3) . . ?
Li1 O2 Li1 73.7(6) 16_454 . ?
Te1 O2 Li3 96.86(10) 18_654 2_665 ?
Te1 O2 Li3 89.93(10) . 2_665 ?
Li1 O2 Li3 85.60(13) 16_454 2_665 ?
Li1 O2 Li3 85.60(13) . 2_665 ?
Te1 O2 Li3 89.93(10) 18_654 3_675 ?
Te1 O2 Li3 96.87(10) . 3_675 ?
Li1 O2 Li3 85.60(13) 16_454 3_675 ?
Li1 O2 Li3 85.60(14) . 3_675 ?
Li3 O2 Li3 169.0(3) 2_665 3_675 ?
Te1 O3 Te1 102.21(16) 18_654 . ?
Te1 O3 Li3 128.89(8) 18_654 . ?
Te1 O3 Li3 128.89(8) . . ?
Te1 O3 Gd1 93.93(4) 18_654 16_444 ?
Te1 O3 Gd1 96.43(4) . 16_444 ?
Li3 O3 Gd1 81.73(7) . 16_444 ?
Te1 O3 Gd1 96.43(4) 18_654 . ?
Te1 O3 Gd1 93.93(4) . . ?
Li3 O3 Gd1 81.73(7) . . ?
Gd1 O3 Gd1 163.46(15) 16_444 . ?
Te1 O4 Li1 99.0(3) . . ?
Te1 O4 Li2 104.2(2) . 3_575 ?
Li1 O4 Li2 105.3(2) . 3_575 ?
Te1 O4 Gd2 153.84(15) . 28_675 ?
Li1 O4 Gd2 88.3(3) . 28_675 ?
Li2 O4 Gd2 98.0(2) 3_575 28_675 ?
Te1 O5 Li3 106.1(3) . 2_665 ?
Te1 O5 Li2 97.8(2) . 3_575 ?
Li3 O5 Li2 77.4(2) 2_665 3_575 ?
Te1 O5 Gd1 115.33(12) . 16_444 ?
Li3 O5 Gd1 89.6(2) 2_665 16_444 ?
Li2 O5 Gd1 146.7(2) 3_575 16_444 ?
Te1 O5 Gd2 102.51(11) . 16_444 ?
Li3 O5 Gd2 147.5(3) 2_665 16_444 ?
Li2 O5 Gd2 83.8(2) 3_575 16_444 ?
Gd1 O5 Gd2 91.96(9) 16_444 16_444 ?
Te1 O6 Li2 127.9(3) . 2_765 ?
Te1 O6 Li2 106.1(2) . 21_655 ?
Li2 O6 Li2 123.0(3) 2_765 21_655 ?
Te1 O6 Gd2 103.85(11) . 16_444 ?
Li2 O6 Gd2 89.2(2) 2_765 16_444 ?
Li2 O6 Gd2 95.1(2) 21_655 16_444 ?
Te1 O6 Rb1 103.31(10) . . ?
Li2 O6 Rb1 75.7(2) 2_765 . ?
Li2 O6 Rb1 75.4(2) 21_655 . ?
Gd2 O6 Rb1 152.76(10) 16_444 . ?

loop_
_geom_bond_atom_site_label_1
_geom_bond_atom_site_label_2
_geom_bond_distance
_geom_bond_site_symmetry_2
_geom_bond_publ_flag
Gd1 O5 2.339(3) 18_654 ?
Gd1 O5 2.339(3) 17_664 ?
Gd1 O5 2.339(3) 16_554 ?
Gd1 O1 2.361(3) . ?
Gd1 O1 2.361(3) 2_765 ?
Gd1 O1 2.361(3) 3_675 ?
Gd1 O3 2.7380(5) 2_765 ?
Gd1 O3 2.7380(5) . ?
Gd1 O3 2.7380(5) 3_675 ?
Gd2 O4 2.326(3) 36_565 ?
Gd2 O4 2.326(3) 35_545 ?
Gd2 O4 2.326(3) 34_765 ?
Gd2 O6 2.506(3) 18_654 ?
Gd2 O6 2.506(3) 16_554 ?
Gd2 O6 2.506(3) 17_664 ?
Gd2 O5 2.512(3) 18_654 ?
Gd2 O5 2.512(3) 17_664 ?
Gd2 O5 2.512(3) 16_554 ?
Te1 O4 1.864(3) . ?
Te1 O6 1.876(3) . ?
Te1 O1 1.899(3) . ?
Te1 O5 1.912(3) . ?
Te1 O2 2.029(2) . ?
Te1 O3 2.050(2) . ?
Rb1 O1 2.938(3) 21_655 ?
Rb1 O1 2.938(3) 3_675 ?
Rb1 O1 2.938(3) 19_775 ?
Rb1 O1 2.938(3) 20_565 ?
Rb1 O1 2.938(3) 2_765 ?
Rb1 O1 2.939(3) . ?
Rb1 O6 3.070(3) . ?
Rb1 O6 3.070(3) 21_655 ?
Rb1 O6 3.070(3) 3_675 ?
Rb1 O6 3.070(3) 19_775 ?
Rb1 O6 3.070(3) 20_565 ?
Rb1 O6 3.070(3) 2_765 ?
Li1 O4 2.081(10) . ?
Li1 O4 2.081(10) 2_775 ?
Li1 O4 2.081(10) 3_575 ?
Li1 O2 2.166(9) . ?
Li1 O2 2.166(9) 2_775 ?
Li1 O2 2.166(9) 3_575 ?
Li2 O1 2.008(8) . ?
Li2 O6 2.069(7) 3_675 ?
Li2 O6 2.093(9) 20_565 ?
Li2 O4 2.183(7) 2_775 ?
Li2 O5 2.319(9) 2_775 ?
Li3 O3 2.089(12) . ?
Li3 O5 2.193(3) 17_664 ?
Li3 O5 2.193(3) 3_565 ?
Li3 O1 2.302(3) 16_444 ?
Li3 O1 2.302(3) 2_765 ?
